data_7225930
loop_
_publ_author_name
'Qu, Xiang-Long'
'Zheng, Xiaoli'
'Li, Xia'

_publ_section_title
;
 A Series of transition metal--organic frameworks: Crystal structures,
 luminescence properties, and sensitizing for luminescent Ln(III) ions in
 aqueous solution
;
_journal_name_full 'RSC Adv.'
_journal_paper_doi 10.1039/C6RA08419B
_journal_year 2016
_chemical_formula_sum 'C22 H20 Cu N6 O4'
_chemical_formula_weight 495.98
_space_group_crystal_system monoclinic
_space_group_IT_number 14
_space_group_name_Hall '-P 2ybc'
_space_group_name_H-M_alt 'P 1 21/c 1'
_symmetry_space_group_name_Hall '-P 2ybc'
_symmetry_space_group_name_H-M 'P 1 21/c 1'
_atom_sites_solution_hydrogens geom
_audit_creation_method SHELXL-2014/8
_audit_update_record
;
2016-06-24 deposited with the CCDC.
2016-07-13 downloaded from the CCDC.
;
_cell_angle_alpha 90
_cell_angle_beta 109.452(2)
_cell_angle_gamma 90
_cell_formula_units_Z 4
_cell_length_a 10.2363(14)
_cell_length_b 17.779(3)
_cell_length_c 12.1196(17)
_cell_measurement_reflns_used 3265
_cell_measurement_temperature 100(2)
_cell_measurement_theta_max 27.50
_cell_measurement_theta_min 2.11
_cell_volume 2079.8(5)
_computing_cell_refinement 'Bruker SMART'
_computing_data_collection 'Bruker SMART'
_computing_data_reduction 'Bruker SAINT'
_computing_molecular_graphics 'Bruker SHELXTL'
_computing_publication_material 'Bruker SHELXTL'
_computing_structure_refinement 'SHELXL-2014/8 (Sheldrick, 2014)'
_computing_structure_solution 'SHELXS-97 (Sheldrick, 1990)'
_diffrn_ambient_temperature 100(2)
_diffrn_measured_fraction_theta_full 1.000
_diffrn_measured_fraction_theta_max 0.999
_diffrn_measurement_device_type 'CCD area detector'
_diffrn_measurement_method 'phi and omega scans'
_diffrn_radiation_type MoK\a
_diffrn_radiation_wavelength 0.71073
_diffrn_reflns_av_R_equivalents 0.0810
_diffrn_reflns_av_unetI/netI 0.0997
_diffrn_reflns_Laue_measured_fraction_full 1.000
_diffrn_reflns_Laue_measured_fraction_max 0.999
_diffrn_reflns_limit_h_max 13
_diffrn_reflns_limit_h_min -13
_diffrn_reflns_limit_k_max 13
_diffrn_reflns_limit_k_min -23
_diffrn_reflns_limit_l_max 15
_diffrn_reflns_limit_l_min -15
_diffrn_reflns_number 13945
_diffrn_reflns_point_group_measured_fraction_full 1.000
_diffrn_reflns_point_group_measured_fraction_max 0.999
_diffrn_reflns_theta_full 25.242
_diffrn_reflns_theta_max 27.495
_diffrn_reflns_theta_min 2.110
_diffrn_source 'fine-focus sealed tube'
_exptl_absorpt_coefficient_mu 1.095
_exptl_absorpt_correction_T_max 0.9372
_exptl_absorpt_correction_T_min 0.8798
_exptl_absorpt_correction_type multi-scan
_exptl_absorpt_process_details SADABS
_exptl_crystal_colour colourless
_exptl_crystal_density_diffrn 1.584
_exptl_crystal_density_method 'not measured'
_exptl_crystal_description block
_exptl_crystal_F_000 1020
_exptl_crystal_size_max 0.120
_exptl_crystal_size_mid 0.080
_exptl_crystal_size_min 0.060
_refine_diff_density_max 0.539
_refine_diff_density_min -0.576
_refine_diff_density_rms 0.103
_refine_ls_extinction_method none
_refine_ls_goodness_of_fit_ref 1.059
_refine_ls_hydrogen_treatment constr
_refine_ls_matrix_type full
_refine_ls_number_parameters 298
_refine_ls_number_reflns 4757
_refine_ls_number_restraints 2
_refine_ls_restrained_S_all 1.061
_refine_ls_R_factor_all 0.0888
_refine_ls_R_factor_gt 0.0480
_refine_ls_shift/su_max 0.001
_refine_ls_shift/su_mean 0.000
_refine_ls_structure_factor_coef Fsqd
_refine_ls_weighting_details 'w=1/[\s^2^(Fo^2^)+(0.0018P)^2^+0.2080P] where P=(Fo^2^+2Fc^2^)/3'
_refine_ls_weighting_scheme calc
_refine_ls_wR_factor_gt 0.0664
_refine_ls_wR_factor_ref 0.0746
_reflns_Friedel_coverage 0.000
_reflns_number_gt 3060
_reflns_number_total 4757
_reflns_threshold_expression 'I > 2\s(I)'
_cod_data_source_file c6ra08419b2.cif
_cod_data_source_block 6
_cod_depositor_comments
;
The following automatic conversions were performed:

'_exptl_absorpt_correction_type' value 'Multi-Scan' changed to
'multi-scan' according to
/usr/data/users/saulius/crontab/automatic-downloads/rss-feeds/RSC/lib/dictionaries/cif_core.dic
dictionary named 'cif_core.dic' version 2.4.2 from 2011-04-26.

Automatic conversion script
Id: cif_fix_values 4268 2015-11-12 08:31:59Z antanas 
;
_cod_original_cell_volume 2079.7(5)
_cod_database_code 7225930
_shelx_shelxl_version_number 2014/8
_shelx_space_group_comment
;
The symmetry employed for this shelxl refinement is uniquely defined
by the following loop, which should always be used as a source of
symmetry information in preference to the above space-group names.
They are only intended as comments.
;
_shelx_estimated_absorpt_t_min 0.880
_shelx_estimated_absorpt_t_max 0.937

loop_
_space_group_symop_operation_xyz
'x, y, z'
'-x, y+1/2, -z+1/2'
'-x, -y, -z'
'x, -y-1/2, z-1/2'

loop_
_atom_site_label
_atom_site_type_symbol
_atom_site_fract_x
_atom_site_fract_y
_atom_site_fract_z
_atom_site_U_iso_or_equiv
_atom_site_adp_type
_atom_site_occupancy
_atom_site_site_symmetry_order
_atom_site_calc_flag
_atom_site_refinement_flags_posn
_atom_site_refinement_flags_adp
C1 C 0.5051(3) 0.14762(17) 0.4480(3) 0.0122(7) Uani 1 1 d . .
C2 C 0.5610(3) 0.09144(17) 0.3821(3) 0.0094(7) Uani 1 1 d . .
C3 C 0.7058(3) 0.08677(17) 0.4125(3) 0.0128(7) Uani 1 1 d . .
H3 H 0.7631 0.1168 0.4747 0.015 Uiso 1 1 calc R U
C4 C 0.7659(3) 0.03888(18) 0.3528(3) 0.0168(8) Uani 1 1 d . .
H4 H 0.8638 0.0368 0.3735 0.020 Uiso 1 1 calc R U
C5 C 0.6838(3) -0.00562(18) 0.2636(3) 0.0166(8) Uani 1 1 d . .
H5 H 0.7248 -0.0389 0.2231 0.020 Uiso 1 1 calc R U
C6 C 0.5401(3) -0.00148(16) 0.2331(3) 0.0122(7) Uani 1 1 d . .
H6 H 0.4835 -0.0324 0.1718 0.015 Uiso 1 1 calc R U
C7 C 0.4783(3) 0.04711(17) 0.2909(3) 0.0098(7) Uani 1 1 d . .
C8 C 0.3230(3) 0.04548(16) 0.2564(3) 0.0105(7) Uani 1 1 d . .
C9 C 0.2637(3) 0.01480(16) 0.3337(3) 0.0122(7) Uani 1 1 d . .
H9 H 0.3218 -0.0016 0.4086 0.015 Uiso 1 1 calc R U
C10 C 0.1207(3) 0.00751(17) 0.3039(3) 0.0142(7) Uani 1 1 d . .
H10 H 0.0818 -0.0126 0.3586 0.017 Uiso 1 1 calc R U
C11 C 0.0358(3) 0.02970(17) 0.1941(3) 0.0160(8) Uani 1 1 d . .
H11 H -0.0618 0.0237 0.1722 0.019 Uiso 1 1 calc R U
C12 C 0.0935(3) 0.06076(17) 0.1159(3) 0.0151(7) Uani 1 1 d . .
H12 H 0.0349 0.0764 0.0408 0.018 Uiso 1 1 calc R U
C13 C 0.2373(3) 0.06939(16) 0.1466(3) 0.0106(7) Uani 1 1 d . .
C14 C 0.2908(2) 0.11279(16) 0.0628(3) 0.0132(7) Uani 1 1 d D U
C15 C 0.5884(3) 0.30232(17) 0.3661(3) 0.0151(7) Uani 1 1 d . .
H15 H 0.5449 0.2692 0.3030 0.018 Uiso 1 1 calc R U
C16 C 0.6369(3) 0.36775(17) 0.5197(3) 0.0145(7) Uani 1 1 d . .
H16 H 0.6305 0.3897 0.5893 0.017 Uiso 1 1 calc R U
C17 C 0.7917(3) 0.33984(17) 0.3050(3) 0.0146(7) Uani 1 1 d . .
H17A H 0.8749 0.3711 0.3418 0.018 Uiso 1 1 calc R U
H17B H 0.7389 0.3629 0.2289 0.018 Uiso 1 1 calc R U
C18 C 0.8363(3) 0.26149(18) 0.2846(3) 0.0193(8) Uani 1 1 d . .
H18A H 0.7538 0.2285 0.2569 0.023 Uiso 1 1 calc R U
H18B H 0.8988 0.2408 0.3594 0.023 Uiso 1 1 calc R U
C19 C 0.9115(3) 0.26144(18) 0.1937(3) 0.0174(7) Uani 1 1 d . .
H19A H 0.9372 0.2092 0.1812 0.021 Uiso 1 1 calc R U
H19B H 0.8481 0.2807 0.1182 0.021 Uiso 1 1 calc R U
C20 C 1.0415(3) 0.30994(18) 0.2333(3) 0.0169(8) Uani 1 1 d . .
H20A H 1.0157 0.3621 0.2458 0.020 Uiso 1 1 calc R U
H20B H 1.1047 0.2907 0.3089 0.020 Uiso 1 1 calc R U
C21 C 1.2210(3) 0.26860(18) 0.1469(3) 0.0134(7) Uani 1 1 d . .
H21 H 1.2673 0.2330 0.2053 0.016 Uiso 1 1 calc R U
C22 C 1.1606(3) 0.33783(18) -0.0026(3) 0.0159(8) Uani 1 1 d . .
H22 H 1.1591 0.3608 -0.0738 0.019 Uiso 1 1 calc R U
Cu1 Cu 0.39673(4) 0.26673(2) 0.50053(3) 0.01170(10) Uani 1 1 d . .
N1 N 0.5409(2) 0.31866(14) 0.4528(2) 0.0128(6) Uani 1 1 d . .
N2 N 0.7051(2) 0.33906(14) 0.3808(2) 0.0120(6) Uani 1 1 d . .
N3 N 0.7394(2) 0.38230(14) 0.4798(2) 0.0157(6) Uani 1 1 d . .
N4 N 1.1140(2) 0.31018(14) 0.1475(2) 0.0131(6) Uani 1 1 d . .
N5 N 1.0716(2) 0.35541(14) 0.0515(2) 0.0170(6) Uani 1 1 d . .
N6 N 1.2540(2) 0.28441(14) 0.0518(2) 0.0129(6) Uani 1 1 d . .
O1 O 0.39483(19) 0.18480(11) 0.38959(18) 0.0113(5) Uani 1 1 d . .
O2 O 0.5690(2) 0.16066(12) 0.55194(18) 0.0189(5) Uani 1 1 d . .
O3 O 0.39851(18) 0.15300(11) 0.11015(18) 0.0140(5) Uani 1 1 d D U
O4 O 0.2238(2) 0.11253(13) -0.04409(19) 0.0233(6) Uani 1 1 d . .

loop_
_atom_site_aniso_label
_atom_site_aniso_U_11
_atom_site_aniso_U_22
_atom_site_aniso_U_33
_atom_site_aniso_U_23
_atom_site_aniso_U_13
_atom_site_aniso_U_12
C1 0.0130(17) 0.0135(19) 0.0123(19) 0.0002(14) 0.0073(15) -0.0039(14)
C2 0.0111(16) 0.0096(18) 0.0073(17) 0.0033(13) 0.0027(13) 0.0011(13)
C3 0.0103(16) 0.0147(19) 0.0115(18) 0.0021(14) 0.0010(14) 0.0003(13)
C4 0.0105(16) 0.021(2) 0.021(2) 0.0067(16) 0.0082(15) 0.0052(15)
C5 0.0171(18) 0.015(2) 0.023(2) 0.0023(15) 0.0139(16) 0.0068(15)
C6 0.0152(17) 0.0079(18) 0.0151(19) -0.0022(14) 0.0070(14) -0.0022(14)
C7 0.0094(15) 0.0098(18) 0.0115(18) 0.0054(13) 0.0052(14) 0.0015(13)
C8 0.0157(17) 0.0056(17) 0.0129(18) -0.0041(13) 0.0083(14) -0.0015(13)
C9 0.0158(17) 0.0084(18) 0.0136(18) 0.0024(14) 0.0063(14) 0.0019(13)
C10 0.0169(17) 0.0097(18) 0.021(2) 0.0015(14) 0.0135(15) -0.0025(14)
C11 0.0099(17) 0.018(2) 0.022(2) -0.0047(15) 0.0088(15) -0.0017(14)
C12 0.0097(16) 0.018(2) 0.0150(19) -0.0025(15) 0.0006(14) 0.0001(14)
C13 0.0111(16) 0.0079(18) 0.0131(18) -0.0042(14) 0.0046(14) 0.0007(13)
C14 0.0145(17) 0.0086(18) 0.018(2) 0.0022(14) 0.0066(15) 0.0051(14)
C15 0.0174(17) 0.0150(19) 0.0155(19) -0.0030(15) 0.0088(15) -0.0020(14)
C16 0.0152(17) 0.0167(19) 0.0151(19) -0.0013(15) 0.0099(15) 0.0001(14)
C17 0.0135(16) 0.019(2) 0.0164(19) 0.0033(15) 0.0119(15) 0.0009(14)
C18 0.0214(17) 0.019(2) 0.023(2) 0.0034(16) 0.0150(15) 0.0030(16)
C19 0.0201(17) 0.0161(19) 0.0220(19) -0.0031(16) 0.0149(15) -0.0003(15)
C20 0.0176(17) 0.022(2) 0.0164(19) -0.0017(15) 0.0126(15) -0.0004(15)
C21 0.0125(15) 0.0118(17) 0.0165(18) 0.0020(15) 0.0056(14) 0.0013(15)
C22 0.0159(17) 0.015(2) 0.019(2) 0.0011(15) 0.0094(15) 0.0001(14)
Cu1 0.01194(19) 0.0131(2) 0.0131(2) -0.00346(19) 0.00828(16) -0.00182(18)
N1 0.0130(14) 0.0128(16) 0.0152(15) -0.0046(12) 0.0084(12) -0.0021(12)
N2 0.0117(13) 0.0127(16) 0.0128(15) 0.0000(12) 0.0055(12) -0.0031(11)
N3 0.0136(14) 0.0186(17) 0.0157(16) -0.0053(12) 0.0059(12) -0.0050(12)
N4 0.0111(13) 0.0137(16) 0.0171(16) -0.0013(12) 0.0084(12) 0.0004(12)
N5 0.0157(14) 0.0158(17) 0.0207(17) 0.0043(13) 0.0077(13) 0.0006(12)
N6 0.0133(13) 0.0123(16) 0.0166(16) 0.0049(12) 0.0095(12) 0.0024(11)
O1 0.0111(11) 0.0125(13) 0.0124(12) -0.0011(9) 0.0070(9) 0.0023(9)
O2 0.0198(12) 0.0253(14) 0.0091(13) -0.0047(10) 0.0016(10) 0.0016(10)
O3 0.0132(11) 0.0169(13) 0.0156(13) 0.0025(10) 0.0098(10) -0.0019(10)
O4 0.0249(13) 0.0316(16) 0.0120(14) 0.0037(11) 0.0044(11) -0.0034(11)

loop_
_atom_type_symbol
_atom_type_description
_atom_type_scat_dispersion_real
_atom_type_scat_dispersion_imag
_atom_type_scat_source
C C 0.0033 0.0016 'International Tables Vol C Tables 4.2.6.8 and 6.1.1.4'
H H 0.0000 0.0000 'International Tables Vol C Tables 4.2.6.8 and 6.1.1.4'
N N 0.0061 0.0033 'International Tables Vol C Tables 4.2.6.8 and 6.1.1.4'
O O 0.0106 0.0060 'International Tables Vol C Tables 4.2.6.8 and 6.1.1.4'
Cu Cu 0.3201 1.2651 'International Tables Vol C Tables 4.2.6.8 and 6.1.1.4'

loop_
_geom_angle_atom_site_label_1
_geom_angle_atom_site_label_2
_geom_angle_atom_site_label_3
_geom_angle
_geom_angle_site_symmetry_1
_geom_angle_site_symmetry_3
O2 C1 O1 122.1(3) . .
O2 C1 C2 120.1(3) . .
O1 C1 C2 117.6(3) . .
C7 C2 C3 119.0(3) . .
C7 C2 C1 124.0(3) . .
C3 C2 C1 117.0(3) . .
C4 C3 C2 120.8(3) . .
C4 C3 H3 119.6 . .
C2 C3 H3 119.6 . .
C5 C4 C3 120.1(3) . .
C5 C4 H4 119.9 . .
C3 C4 H4 119.9 . .
C4 C5 C6 119.5(3) . .
C4 C5 H5 120.3 . .
C6 C5 H5 120.3 . .
C7 C6 C5 121.1(3) . .
C7 C6 H6 119.5 . .
C5 C6 H6 119.5 . .
C6 C7 C2 119.6(3) . .
C6 C7 C8 117.7(3) . .
C2 C7 C8 122.6(3) . .
C9 C8 C13 119.1(3) . .
C9 C8 C7 118.7(3) . .
C13 C8 C7 122.0(3) . .
C8 C9 C10 121.3(3) . .
C8 C9 H9 119.3 . .
C10 C9 H9 119.3 . .
C11 C10 C9 119.6(3) . .
C11 C10 H10 120.2 . .
C9 C10 H10 120.2 . .
C10 C11 C12 119.8(3) . .
C10 C11 H11 120.1 . .
C12 C11 H11 120.1 . .
C11 C12 C13 120.7(3) . .
C11 C12 H12 119.6 . .
C13 C12 H12 119.6 . .
C8 C13 C12 119.4(3) . .
C8 C13 C14 122.8(2) . .
C12 C13 C14 117.4(3) . .
O4 C14 O3 124.2(3) . .
O4 C14 C13 119.8(2) . .
O3 C14 C13 115.7(3) . .
N2 C15 N1 109.7(3) . .
N2 C15 H15 125.1 . .
N1 C15 H15 125.1 . .
N3 C16 N1 114.3(3) . .
N3 C16 H16 122.9 . .
N1 C16 H16 122.9 . .
N2 C17 C18 111.8(2) . .
N2 C17 H17A 109.3 . .
C18 C17 H17A 109.3 . .
N2 C17 H17B 109.3 . .
C18 C17 H17B 109.3 . .
H17A C17 H17B 107.9 . .
C17 C18 C19 111.6(2) . .
C17 C18 H18A 109.3 . .
C19 C18 H18A 109.3 . .
C17 C18 H18B 109.3 . .
C19 C18 H18B 109.3 . .
H18A C18 H18B 108.0 . .
C20 C19 C18 111.5(2) . .
C20 C19 H19A 109.3 . .
C18 C19 H19A 109.3 . .
C20 C19 H19B 109.3 . .
C18 C19 H19B 109.3 . .
H19A C19 H19B 108.0 . .
N4 C20 C19 111.9(2) . .
N4 C20 H20A 109.2 . .
C19 C20 H20A 109.2 . .
N4 C20 H20B 109.2 . .
C19 C20 H20B 109.2 . .
H20A C20 H20B 107.9 . .
N4 C21 N6 109.5(3) . .
N4 C21 H21 125.2 . .
N6 C21 H21 125.2 . .
N5 C22 N6 114.5(3) . .
N5 C22 H22 122.8 . .
N6 C22 H22 122.8 . .
O3 Cu1 O1 179.75(9) 4_566 .
O3 Cu1 N1 91.10(9) 4_566 .
O1 Cu1 N1 89.09(9) . .
O3 Cu1 N6 87.85(9) 4_566 4_466
O1 Cu1 N6 91.95(9) . 4_466
N1 Cu1 N6 178.77(11) . 4_466
C15 N1 C16 103.3(2) . .
C15 N1 Cu1 129.2(2) . .
C16 N1 Cu1 125.7(2) . .
C15 N2 N3 110.6(2) . .
C15 N2 C17 128.7(3) . .
N3 N2 C17 120.6(2) . .
C16 N3 N2 102.0(2) . .
C21 N4 N5 110.7(2) . .
C21 N4 C20 128.2(3) . .
N5 N4 C20 121.1(2) . .
C22 N5 N4 102.0(2) . .
C21 N6 C22 103.2(2) . .
C21 N6 Cu1 126.7(2) . 4_665
C22 N6 Cu1 129.9(2) . 4_665
C1 O1 Cu1 101.21(19) . .
C14 O3 Cu1 107.04(19) . 4_565

loop_
_geom_bond_atom_site_label_1
_geom_bond_atom_site_label_2
_geom_bond_distance
_geom_bond_site_symmetry_2
C1 O2 1.232(3) .
C1 O1 1.296(3) .
C1 C2 1.506(4) .
C2 C7 1.392(4) .
C2 C3 1.405(4) .
C3 C4 1.387(4) .
C3 H3 0.9500 .
C4 C5 1.377(4) .
C4 H4 0.9500 .
C5 C6 1.394(4) .
C5 H5 0.9500 .
C6 C7 1.390(4) .
C6 H6 0.9500 .
C7 C8 1.503(4) .
C8 C9 1.387(4) .
C8 C13 1.394(4) .
C9 C10 1.391(4) .
C9 H9 0.9500 .
C10 C11 1.383(4) .
C10 H10 0.9500 .
C11 C12 1.387(4) .
C11 H11 0.9500 .
C12 C13 1.401(4) .
C12 H12 0.9500 .
C13 C14 1.516(4) .
C14 O4 1.248(3) .
C14 O3 1.2786(18) .
C15 N2 1.321(3) .
C15 N1 1.328(3) .
C15 H15 0.9500 .
C16 N3 1.319(3) .
C16 N1 1.362(4) .
C16 H16 0.9500 .
C17 N2 1.473(3) .
C17 C18 1.512(4) .
C17 H17A 0.9900 .
C17 H17B 0.9900 .
C18 C19 1.540(3) .
C18 H18A 0.9900 .
C18 H18B 0.9900 .
C19 C20 1.523(4) .
C19 H19A 0.9900 .
C19 H19B 0.9900 .
C20 N4 1.465(3) .
C20 H20A 0.9900 .
C20 H20B 0.9900 .
C21 N4 1.324(3) .
C21 N6 1.334(3) .
C21 H21 0.9500 .
C22 N5 1.325(3) .
C22 N6 1.353(4) .
C22 H22 0.9500 .
Cu1 O3 1.946(2) 4_566
Cu1 O1 1.978(2) .
Cu1 N1 1.984(2) .
Cu1 N6 1.988(2) 4_466
N2 N3 1.369(3) .
N4 N5 1.361(3) .
N6 Cu1 1.988(2) 4_665
O3 Cu1 1.946(2) 4_565

loop_
_geom_torsion_atom_site_label_1
_geom_torsion_atom_site_label_2
_geom_torsion_atom_site_label_3
_geom_torsion_atom_site_label_4
_geom_torsion
_geom_torsion_site_symmetry_4
O2 C1 C2 C7 148.8(3) .
O1 C1 C2 C7 -36.1(4) .
O2 C1 C2 C3 -34.1(4) .
O1 C1 C2 C3 141.0(3) .
C7 C2 C3 C4 0.0(5) .
C1 C2 C3 C4 -177.2(3) .
C2 C3 C4 C5 -0.9(5) .
C3 C4 C5 C6 0.7(5) .
C4 C5 C6 C7 0.3(5) .
C5 C6 C7 C2 -1.1(4) .
C5 C6 C7 C8 -177.2(3) .
C3 C2 C7 C6 0.9(4) .
C1 C2 C7 C6 178.0(3) .
C3 C2 C7 C8 176.8(3) .
C1 C2 C7 C8 -6.1(5) .
C6 C7 C8 C9 108.6(3) .
C2 C7 C8 C9 -67.3(4) .
C6 C7 C8 C13 -67.2(4) .
C2 C7 C8 C13 116.9(3) .
C13 C8 C9 C10 0.0(4) .
C7 C8 C9 C10 -176.0(3) .
C8 C9 C10 C11 1.4(5) .
C9 C10 C11 C12 -1.7(5) .
C10 C11 C12 C13 0.5(5) .
C9 C8 C13 C12 -1.1(4) .
C7 C8 C13 C12 174.7(3) .
C9 C8 C13 C14 171.7(3) .
C7 C8 C13 C14 -12.5(4) .
C11 C12 C13 C8 0.9(4) .
C11 C12 C13 C14 -172.3(3) .
C8 C13 C14 O4 157.6(3) .
C12 C13 C14 O4 -29.5(4) .
C8 C13 C14 O3 -28.2(4) .
C12 C13 C14 O3 144.7(3) .
N2 C17 C18 C19 173.1(2) .
C17 C18 C19 C20 60.3(3) .
C18 C19 C20 N4 179.9(2) .
N2 C15 N1 C16 0.2(3) .
N2 C15 N1 Cu1 -165.2(2) .
N3 C16 N1 C15 -0.1(4) .
N3 C16 N1 Cu1 166.0(2) .
N1 C15 N2 N3 -0.3(4) .
N1 C15 N2 C17 -178.1(3) .
C18 C17 N2 C15 -56.5(4) .
C18 C17 N2 N3 125.9(3) .
N1 C16 N3 N2 -0.1(3) .
C15 N2 N3 C16 0.2(3) .
C17 N2 N3 C16 178.2(2) .
N6 C21 N4 N5 0.1(3) .
N6 C21 N4 C20 178.3(3) .
C19 C20 N4 C21 -97.0(4) .
C19 C20 N4 N5 81.0(3) .
N6 C22 N5 N4 0.8(3) .
C21 N4 N5 C22 -0.5(3) .
C20 N4 N5 C22 -178.9(3) .
N4 C21 N6 C22 0.3(3) .
N4 C21 N6 Cu1 -175.01(19) 4_665
N5 C22 N6 C21 -0.7(4) .
N5 C22 N6 Cu1 174.4(2) 4_665
O2 C1 O1 Cu1 9.9(3) .
C2 C1 O1 Cu1 -165.0(2) .
O4 C14 O3 Cu1 19.0(4) 4_565
C13 C14 O3 Cu1 -155.0(2) 4_565
